data_4317926
loop_
_publ_author_name
'Jaydip Gangopadhyay'
'Suman Sengupta'
'Sibaprasad Bhattacharyya'
'Indranil Chakraborty'
'Animesh Chakravorty'

_publ_section_title
;
 Pyridylazole Chelation of Oxorhenium(V) and Imidorhenium(V). Rates and
 Trends of Oxygen Atom Transfer from ReVO to Tertiary Phosphines
;
_journal_name_full 'Inorganic Chemistry'
_journal_page_first 2616
_journal_page_last 2622
_journal_paper_doi 10.1021/ic011064t
_journal_volume 41
_journal_year 2002
_chemical_formula_sum 'C30 H23 Cl3 N2 O P Re S'
_chemical_formula_weight 783.08
_chemical_name_systematic
; 
 ? 
;
_space_group_IT_number 1
_symmetry_cell_setting triclinic
_symmetry_space_group_name_Hall 'P 1'
_symmetry_space_group_name_H-M 'P 1'
_atom_sites_solution_hydrogens geom
_atom_sites_solution_primary heavy
_atom_sites_solution_secondary difmap
_audit_creation_method SHELXL
_cell_angle_alpha 91.08(4)
_cell_angle_beta 89.92(5)
_cell_angle_gamma 106.98(5)
_cell_formula_units_Z 2
_cell_length_a 10.369(8)
_cell_length_b 11.459(6)
_cell_length_c 13.787(5)
_cell_measurement_reflns_used 30
_cell_measurement_temperature 293(2)
_cell_measurement_theta_max 15
_cell_measurement_theta_min 7
_cell_volume 1566.4(16)
_computing_cell_refinement 'Siemens P3/P4-PC V4.27'
_computing_data_collection 'Siemens P3/P4-PC V4.27'
_computing_data_reduction 'Siemens P3/P4-PC V4.27'
_computing_molecular_graphics 'Siemens SHELXTL V5.03 PC'
_computing_publication_material 'Siemens SHELXTL V5.03 PC'
_computing_structure_refinement 'SHELXL-93 (Sheldrick, 1993)'
_computing_structure_solution 'SHELXS-86 (Sheldrick, 1990)'
_diffrn_ambient_temperature 293(2)
_diffrn_measurement_device 'Siemens R3m/V'
_diffrn_measurement_method '\w scans'
_diffrn_radiation_monochromator graphite
_diffrn_radiation_source 'fine-focus sealed tube'
_diffrn_radiation_type MoK\a
_diffrn_radiation_wavelength 0.71073
_diffrn_reflns_av_R_equivalents 0.0000
_diffrn_reflns_av_sigmaI/netI 0.0402
_diffrn_reflns_limit_h_max 11
_diffrn_reflns_limit_h_min 0
_diffrn_reflns_limit_k_max 12
_diffrn_reflns_limit_k_min -12
_diffrn_reflns_limit_l_max 15
_diffrn_reflns_limit_l_min -15
_diffrn_reflns_number 4361
_diffrn_reflns_theta_max 23.50
_diffrn_reflns_theta_min 1.86
_diffrn_standards_decay_% 0
_diffrn_standards_interval_count 198
_diffrn_standards_number 2
_exptl_absorpt_coefficient_mu 4.278
_exptl_absorpt_correction_T_max 0.211
_exptl_absorpt_correction_T_min 0.146
_exptl_absorpt_correction_type semi-empirical
_exptl_crystal_colour dark_violet
_exptl_crystal_density_diffrn 1.660
_exptl_crystal_description parallelopied
_exptl_crystal_F_000 764
_exptl_crystal_size_max 0.40
_exptl_crystal_size_mid 0.35
_exptl_crystal_size_min 0.30
_refine_diff_density_max 4.845
_refine_diff_density_min -4.040
_refine_diff_density_rms 0.440
_refine_ls_abs_structure_details 'Flack H D (1983), Acta Cryst. A39, 876-881'
_refine_ls_abs_structure_Flack 0.03(4)
_refine_ls_extinction_method none
_refine_ls_goodness_of_fit_all 2.670
_refine_ls_goodness_of_fit_obs 2.447
_refine_ls_matrix_type full
_refine_ls_number_parameters 210
_refine_ls_number_reflns 4355
_refine_ls_number_restraints 3
_refine_ls_restrained_S_all 2.718
_refine_ls_restrained_S_obs 2.446
_refine_ls_R_factor_all 0.1258
_refine_ls_R_factor_obs 0.1070
_refine_ls_shift/esd_max 0.856
_refine_ls_shift/esd_mean 0.144
_refine_ls_structure_factor_coef Fsqd
_refine_ls_weighting_scheme
; calc 
 [0.00000+1.00000exp(10.00(sin\q/\l)^2^)]/ 
   [\s^2^(Fo^2^)+0.0000+43.1625*P+(0.2487P)^2^+0.0000sin\q/\l] 
 where P = 0.33333Fo^2^ + 0.66667Fc^2^ 
;
_refine_ls_wR_factor_all 0.3036
_refine_ls_wR_factor_obs 0.2526
_reflns_number_observed 3701
_reflns_number_total 4361
_reflns_observed_criterion >2sigma(I)
_cod_data_source_file ic011064t_3.cif
_cod_data_source_block sj6[Re(OPPh3)Cl3(pbt)]
_cod_depositor_comments
;
The following automatic conversions were performed:

'_symmetry_cell_setting' value 'Triclinic' changed to 'triclinic'
according to the built-in table from CIF Core dictionary named
'cif_core.dic' version 2.4.1 from 2010-06-29.

Automatic conversion script
Id: cif_fix_values 1646 2011-03-28 12:23:43Z adriana 

The following automatic conversions were performed:

'_atom_sites_solution_primary' value 'Heavy atom method' was changed
to 'heavy'.

Automatic conversion script
Id: cif_fix_values 6452 2018-10-05 10:23:21Z andrius 
;
_cod_database_code 4317926

loop_
_symmetry_equiv_pos_as_xyz
'x, y, z'

loop_
_atom_site_aniso_label
_atom_site_aniso_U_11
_atom_site_aniso_U_22
_atom_site_aniso_U_33
_atom_site_aniso_U_23
_atom_site_aniso_U_13
_atom_site_aniso_U_12
Re1 0.0331(12) 0.0447(12) 0.0195(11) -0.0077(8) -0.0043(8) 0.0113(9)
Re2 0.0323(12) 0.0454(12) 0.0193(10) -0.0072(8) -0.0032(8) 0.0123(9)
N4 0.019(17) 0.042(21) 0.132(51) 0.008(24) 0.009(22) 0.002(15)
S2 0.055(10) 0.051(9) 0.041(10) -0.005(7) -0.016(8) 0.005(8)
S1 0.061(12) 0.061(10) 0.029(7) -0.019(6) -0.022(7) 0.019(9)
Cl5 0.028(6) 0.087(10) 0.043(8) -0.010(6) 0.015(5) 0.036(6)
Cl6 0.098(14) 0.047(7) 0.060(10) 0.002(6) -0.049(9) 0.028(7)
Cl4 0.059(10) 0.074(11) 0.010(6) -0.014(6) -0.012(6) 0.012(8)
Cl3 0.079(11) 0.050(7) 0.041(7) -0.006(5) -0.050(7) 0.014(6)
Cl2 0.024(5) 0.088(10) 0.027(5) -0.014(5) 0.013(4) 0.031(5)
Cl1 0.051(10) 0.073(10) 0.030(7) -0.007(7) -0.012(7) 0.022(8)
P2 0.030(7) 0.041(7) 0.028(7) -0.015(5) -0.001(6) 0.009(6)
P1 0.043(9) 0.052(9) 0.014(6) 0.001(6) 0.001(6) 0.011(8)
O2 0.000(9) 0.060(18) 0.006(10) -0.009(10) 0.013(7) -0.032(10)
O1 0.066(25) 0.027(15) 0.067(24) 0.041(15) -0.011(18) 0.031(17)
N2 0.040(21) 0.024(15) 0.001(11) -0.027(10) -0.013(11) 0.011(14)

loop_
_atom_site_label
_atom_site_type_symbol
_atom_site_fract_x
_atom_site_fract_y
_atom_site_fract_z
_atom_site_U_iso_or_equiv
_atom_site_thermal_displace_type
_atom_site_occupancy
_atom_site_calc_flag
_atom_site_refinement_flags
_atom_site_disorder_group
Re1 Re -2.91455(10) 0.23602(9) 0.24107(7) 0.0326(7) Uani 1 d . .
Re2 Re -1.08599(9) -0.23604(8) 0.76000(7) 0.0322(6) Uani 1 d . .
N4 N -1.0069(45) -0.1873(46) 0.8849(54) 0.066(17) Uani 1 d . .
S2 S -0.8176(22) -0.0241(17) 0.9979(15) 0.051(5) Uani 1 d . .
S1 S -3.1728(24) 0.0319(18) 0.0002(14) 0.051(4) Uani 1 d . .
Cl5 Cl -0.9018(14) -0.3102(16) 0.7254(11) 0.049(4) Uani 1 d . .
Cl6 Cl -1.2541(22) -0.1527(14) 0.7911(14) 0.067(6) Uani 1 d . .
Cl4 Cl -1.1618(21) -0.2806(19) 0.6008(11) 0.049(4) Uani 1 d . .
Cl3 Cl -3.0855(18) 0.3176(14) 0.2670(12) 0.057(5) Uani 1 d . .
Cl2 Cl -2.7325(12) 0.1618(15) 0.1967(10) 0.044(4) Uani 1 d . .
Cl1 Cl -2.8330(22) 0.2747(20) 0.4024(13) 0.050(4) Uani 1 d . .
P2 P -1.2961(17) -0.5278(15) 0.7706(11) 0.034(3) Uani 1 d . .
P1 P -2.6942(19) 0.5325(16) 0.2305(11) 0.037(4) Uani 1 d . .
O2 O -1.2050(25) -0.4102(29) 0.7964(17) 0.031(8) Uani 1 d . .
O1 O -2.8100(43) 0.4144(29) 0.2083(30) 0.049(12) Uani 1 d . .
N3 N -0.9668(7) -0.0482(9) 0.7419(8) 0.032(6) Uiso 1 d G .
C31 C -0.9474(7) 0.0128(9) 0.6544(8) 0.069(13) Uiso 1 d G .
C32 C -0.8329(7) 0.1107(10) 0.6408(8) 0.085(18) Uiso 1 d G .
C33 C -0.7378(7) 0.1476(10) 0.7147(9) 0.069(13) Uiso 1 d G .
C34 C -0.7573(7) 0.0867(9) 0.8022(9) 0.105(29) Uiso 1 d G .
C35 C -0.8718(8) -0.0112(9) 0.8158(8) 0.024(6) Uiso 1 d G .
C36 C -0.8857(8) -0.0561(9) 0.8709(8) 0.051(10) Uiso 1 d G .
C37 C -1.0102(8) -0.2234(9) 0.9825(7) 0.030(7) Uiso 1 d G .
C38 C -0.9236(8) -0.1559(9) 1.0536(8) 0.032(7) Uiso 1 d G .
C39 C -0.9456(9) -0.1865(9) 1.1505(8) 0.074(20) Uiso 1 d G .
C40 C -1.0542(9) -0.2845(9) 1.1764(7) 0.060(11) Uiso 1 d G .
C41 C -1.1409(9) -0.3519(9) 1.1054(7) 0.051(9) Uiso 1 d G .
C42 C -1.1188(8) -0.3214(8) 1.0084(7) 0.051(14) Uiso 1 d G .
C55 C -1.3531(9) -0.6076(8) 0.8802(8) 0.048(12) Uiso 1 d G .
C56 C -1.2473(9) -0.6180(8) 0.9378(8) 0.041(8) Uiso 1 d G .
C57 C -1.2737(9) -0.6891(8) 1.0201(8) 0.053(10) Uiso 1 d G .
C58 C -1.4060(10) -0.7498(8) 1.0449(8) 0.073(17) Uiso 1 d G .
C59 C -1.5118(9) -0.7394(8) 0.9873(8) 0.097(25) Uiso 1 d G .
C60 C -1.4854(9) -0.6684(8) 0.9050(8) 0.034(9) Uiso 1 d G .
C49 C -1.2596(10) -0.6625(9) 0.6899(8) 0.077(15) Uiso 1 d G .
C50 C -1.2948(10) -0.7868(8) 0.7078(9) 0.092(19) Uiso 1 d G .
C51 C -1.2400(11) -0.8625(9) 0.6518(9) 0.146(45) Uiso 1 d G .
C52 C -1.1501(11) -0.8139(10) 0.5779(9) 2.000(6136) Uiso 1 d G .
C53 C -1.1150(11) -0.6896(10) 0.5600(8) 0.160(57) Uiso 1 d G .
C54 C -1.1698(10) -0.6139(9) 0.6160(8) 0.094(21) Uiso 1 d G .
C43 C -1.4343(9) -0.5087(8) 0.7107(7) 0.025(7) Uiso 1 d G .
C48 C -1.5148(8) -0.4472(7) 0.7574(7) 0.054(12) Uiso 1 d G .
C47 C -1.6392(8) -0.4504(7) 0.7180(7) 0.065(12) Uiso 1 d G .
C46 C -1.6831(9) -0.5151(7) 0.6321(7) 0.100(24) Uiso 1 d G .
C45 C -1.6025(9) -0.5766(7) 0.5854(7) 0.134(44) Uiso 1 d G .
C44 C -1.4781(9) -0.5734(8) 0.6247(7) 2.000(5944) Uiso 1 d G .
N1 N -3.0440(7) 0.0746(6) 0.2737(6) 0.019(4) Uiso 1 d G .
C1 C -3.0406(7) 0.0159(6) 0.3606(6) 0.036(7) Uiso 1 d G .
C2 C -3.1316(7) -0.0979(7) 0.3766(7) 0.068(14) Uiso 1 d G .
C3 C -3.2261(7) -0.1531(7) 0.3057(8) 0.058(11) Uiso 1 d G .
C4 C -3.2295(7) -0.0944(6) 0.2189(8) 0.026(6) Uiso 1 d G .
C5 C -3.1385(7) 0.0194(6) 0.2028(7) 0.028(6) Uiso 1 d G .
C6 C -3.0955(7) 0.0810(6) 0.1045(6) 0.013(5) Uiso 1 d G .
C7 C -2.9665(8) 0.2084(7) 0.0116(6) 0.055(11) Uiso 1 d G .
C8 C -3.0575(8) 0.1356(7) -0.0546(6) 0.051(11) Uiso 1 d G .
C9 C -3.0633(9) 0.1747(8) -0.1489(6) 0.053(13) Uiso 1 d G .
C10 C -2.9780(9) 0.2866(8) -0.1770(5) 0.046(8) Uiso 1 d G .
C11 C -2.8869(8) 0.3594(8) -0.1108(5) 0.068(13) Uiso 1 d G .
C12 C -2.8813(8) 0.3203(7) -0.0165(5) 0.054(14) Uiso 1 d G .
C19 C -2.5413(7) 0.5067(6) 0.2774(5) 0.057(12) Uiso 1 d G .
C20 C -2.4951(7) 0.5737(6) 0.3620(5) 0.017(5) Uiso 1 d G .
C21 C -2.3811(7) 0.5621(5) 0.4089(6) 0.035(8) Uiso 1 d G .
C22 C -2.3131(7) 0.4834(5) 0.3711(5) 0.057(11) Uiso 1 d G .
C23 C -2.3592(7) 0.4164(6) 0.2864(5) 0.069(13) Uiso 1 d G .
C24 C -2.4733(7) 0.4281(6) 0.2396(5) 0.055(12) Uiso 1 d G .
C13 C -2.7670(7) 0.6181(6) 0.3083(6) 0.013(4) Uiso 1 d G .
C18 C -2.7034(8) 0.7428(6) 0.3048(6) 0.014(4) Uiso 1 d G .
C17 C -2.7408(8) 0.8222(6) 0.3689(6) 0.032(6) Uiso 1 d G .
C16 C -2.8420(9) 0.7768(7) 0.4363(6) 0.042(8) Uiso 1 d G .
C15 C -2.9056(8) 0.6521(7) 0.4398(6) 0.050(9) Uiso 1 d G .
C14 C -2.8682(7) 0.5728(6) 0.3757(5) 0.032(6) Uiso 1 d G .
C25 C -2.6484(7) 0.6172(6) 0.1217(6) 0.026(8) Uiso 1 d G .
C30 C -2.7418(7) 0.6497(6) 0.0641(6) 0.064(13) Uiso 1 d G .
C29 C -2.6996(8) 0.7178(7) -0.0186(6) 0.103(26) Uiso 1 d G .
C28 C -2.5639(8) 0.7535(8) -0.0436(6) 0.077(20) Uiso 1 d G .
C27 C -2.4705(8) 0.7210(7) 0.0141(6) 0.044(9) Uiso 1 d G .
C26 C -2.5127(7) 0.6529(6) 0.0967(6) 0.070(18) Uiso 1 d G .
N2 N -3.0012(7) 0.1720(6) 0.1064(6) 0.021(9) Uani 1 d G .

loop_
_atom_type_symbol
_atom_type_description
_atom_type_scat_dispersion_real
_atom_type_scat_dispersion_imag
_atom_type_scat_source
C C 0.0033 0.0016 'International Tables Vol C Tables 4.2.6.8 and 6.1.1.4'
H H 0.0000 0.0000 'International Tables Vol C Tables 4.2.6.8 and 6.1.1.4'
N N 0.0061 0.0033 'International Tables Vol C Tables 4.2.6.8 and 6.1.1.4'
O O 0.0106 0.0060 'International Tables Vol C Tables 4.2.6.8 and 6.1.1.4'
P P 0.1023 0.0942 'International Tables Vol C Tables 4.2.6.8 and 6.1.1.4'
S S 0.1246 0.1234 'International Tables Vol C Tables 4.2.6.8 and 6.1.1.4'
Cl Cl 0.1484 0.1585 'International Tables Vol C Tables 4.2.6.8 and 6.1.1.4'
Re Re -1.0185 7.2310 'International Tables Vol C Tables 4.2.6.8 and 6.1.1.4'

loop_
_geom_angle_atom_site_label_1
_geom_angle_atom_site_label_2
_geom_angle_atom_site_label_3
_geom_angle
_geom_angle_site_symmetry_1
_geom_angle_site_symmetry_3
_geom_angle_publ_flag
N1 Re1 O1 169.9(11) . . y
N1 Re1 N2 77.6(2) . . y
O1 Re1 N2 100.7(12) . . y
N1 Re1 Cl3 87.2(5) . . y
O1 Re1 Cl3 82.8(12) . . y
N2 Re1 Cl3 88.2(4) . . y
N1 Re1 Cl2 96.8(5) . . y
O1 Re1 Cl2 93.0(12) . . y
N2 Re1 Cl2 87.6(4) . . y
Cl3 Re1 Cl2 173.4(5) . . y
N1 Re1 Cl1 93.1(6) . . y
O1 Re1 Cl1 88.9(13) . . y
N2 Re1 Cl1 170.4(6) . . y
Cl3 Re1 Cl1 93.6(6) . . y
Cl2 Re1 Cl1 91.3(6) . . y
N4 Re2 O2 97.6(16) . . y
N4 Re2 N3 76.0(15) . . y
O2 Re2 N3 172.4(7) . . y
N4 Re2 Cl6 91.9(13) . . y
O2 Re2 Cl6 92.5(10) . . y
N3 Re2 Cl6 83.7(5) . . y
N4 Re2 Cl4 173.8(16) . . y
O2 Re2 Cl4 88.0(9) . . y
N3 Re2 Cl4 98.7(6) . . y
Cl6 Re2 Cl4 90.6(7) . . y
N4 Re2 Cl5 87.5(13) . . y
O2 Re2 Cl5 91.2(10) . . y
N3 Re2 Cl5 92.6(5) . . y
Cl6 Re2 Cl5 176.3(7) . . y
Cl4 Re2 Cl5 89.7(7) . . y
C37 N4 C36 109.7(44) . . ?
C37 N4 Re2 143.3(34) . . ?
C36 N4 Re2 107.0(33) . . ?
C38 S2 C36 98.4(10) . . ?
C8 S1 C6 89.1(11) . . ?
O2 P2 C43 109.6(17) . . ?
O2 P2 C55 108.1(14) . . ?
C43 P2 C55 108.3(10) . . ?
O2 P2 C49 128.5(15) . . ?
C43 P2 C49 100.8(9) . . ?
C55 P2 C49 100.1(9) . . ?
O1 P1 C13 104.4(19) . . ?
O1 P1 C25 109.5(16) . . ?
C13 P1 C25 107.2(10) . . ?
O1 P1 C19 114.5(14) . . ?
C13 P1 C19 114.5(10) . . ?
C25 P1 C19 106.7(10) . . ?
P2 O2 Re2 151.4(18) . . ?
P1 O1 Re1 150.0(21) . . ?
C31 N3 C35 120.0 . . ?
C31 N3 Re2 125.0(3) . . ?
C35 N3 Re2 110.7(2) . . ?
C32 C31 N3 120.0 . . ?
C31 C32 C33 120.0 . . ?
C34 C33 C32 120.0 . . ?
C33 C34 C35 120.0 . . ?
C33 C34 C36 142.2 . . ?
C35 C34 C36 22.3 . . ?
C36 C35 C34 122.5 . . ?
C36 C35 N3 117.4 . . ?
C34 C35 N3 120.0 . . ?
C35 C36 N4 124.9(26) . . ?
C35 C36 S2 133.1(7) . . ?
N4 C36 S2 101.3(27) . . ?
C35 C36 C34 35.2 . . ?
N4 C36 C34 158.8(26) . . ?
S2 C36 C34 99.7(7) . . ?
C42 C37 C38 120.0 . . ?
C42 C37 N4 116.1(23) . . ?
C38 C37 N4 123.1(24) . . ?
C39 C38 C37 120.0 . . ?
C39 C38 S2 131.5(7) . . ?
C37 C38 S2 107.5(7) . . ?
C38 C39 C40 120.0 . . ?
C39 C40 C41 120.0 . . ?
C42 C41 C40 120.0 . . ?
C41 C42 C37 120.0 . . ?
C56 C55 C60 120.0 . . ?
C56 C55 P2 112.5(6) . . ?
C60 C55 P2 127.1(6) . . ?
C57 C56 C55 120.0 . . ?
C56 C57 C58 120.0 . . ?
C59 C58 C57 120.0 . . ?
C58 C59 C60 120.0 . . ?
C59 C60 C55 120.0 . . ?
C50 C49 C54 120.0 . . ?
C50 C49 P2 129.0(5) . . ?
C54 C49 P2 110.2(6) . . ?
C49 C50 C51 120.0 . . ?
C50 C51 C52 120.0 . . ?
C53 C52 C51 120.0 . . ?
C54 C53 C52 120.0 . . ?
C53 C54 C49 120.0 . . ?
C44 C43 C48 120.0 . . ?
C44 C43 P2 119.6(6) . . ?
C48 C43 P2 119.3(6) . . ?
C43 C48 C47 120.0 . . ?
C46 C47 C48 120.0 . . ?
C47 C46 C45 120.0 . . ?
C44 C45 C46 120.0 . . ?
C43 C44 C45 120.0 . . ?
C5 N1 C1 120.0 . . ?
C5 N1 Re1 116.5(2) . . ?
C1 N1 Re1 123.5(2) . . ?
C2 C1 N1 120.0 . . ?
C1 C2 C3 120.0 . . ?
C2 C3 C4 120.0 . . ?
C3 C4 C5 120.0 . . ?
N1 C5 C4 120.0 . . ?
N1 C5 C6 109.7 . . ?
C4 C5 C6 127.6 . . ?
N2 C6 C5 116.3 . . ?
N2 C6 S1 119.4(9) . . ?
C5 C6 S1 124.3(9) . . ?
C12 C7 C8 120.0 . . ?
C12 C7 N2 126.4 . . ?
C8 C7 N2 111.0 . . ?
C9 C8 C7 120.0 . . ?
C9 C8 S1 126.7(7) . . ?
C7 C8 S1 110.9(7) . . ?
C10 C9 C8 120.0 . . ?
C9 C10 C11 120.0 . . ?
C12 C11 C10 120.0 . . ?
C7 C12 C11 120.0 . . ?
C20 C19 C24 120.0 . . ?
C20 C19 P1 112.6(6) . . ?
C24 C19 P1 127.4(6) . . ?
C21 C20 C19 120.0 . . ?
C20 C21 C22 120.0 . . ?
C21 C22 C23 120.0 . . ?
C24 C23 C22 120.0 . . ?
C23 C24 C19 120.0 . . ?
C18 C13 C14 120.0 . . ?
C18 C13 P1 113.0(6) . . ?
C14 C13 P1 126.7(6) . . ?
C13 C18 C17 120.0 . . ?
C16 C17 C18 120.0 . . ?
C15 C16 C17 120.0 . . ?
C16 C15 C14 120.0 . . ?
C15 C14 C13 120.0 . . ?
C26 C25 C30 120.0 . . ?
C26 C25 P1 117.3(7) . . ?
C30 C25 P1 122.7(7) . . ?
C29 C30 C25 120.0 . . ?
C30 C29 C28 120.0 . . ?
C27 C28 C29 120.0 . . ?
C26 C27 C28 120.0 . . ?
C27 C26 C25 120.0 . . ?
C6 N2 C7 109.0 . . ?
C6 N2 Re1 117.9(2) . . ?
C7 N2 Re1 132.9(2) . . ?

loop_
_geom_bond_atom_site_label_1
_geom_bond_atom_site_label_2
_geom_bond_distance
_geom_bond_site_symmetry_2
_geom_bond_publ_flag
Re1 N1 2.001(7) . y
Re1 O1 2.07(3) . y
Re1 N2 2.088(7) . y
Re1 Cl3 2.26(2) . y
Re1 Cl2 2.361(10) . y
Re1 Cl1 2.37(2) . y
Re2 N4 1.91(8) . y
Re2 O2 2.09(3) . y
Re2 N3 2.166(10) . y
Re2 Cl6 2.26(2) . y
Re2 Cl4 2.330(15) . y
Re2 Cl5 2.351(11) . y
N4 C37 1.41(7) . ?
N4 C36 1.67(5) . ?
S2 C38 1.78(2) . ?
S2 C36 1.88(2) . ?
S1 C8 1.62(2) . ?
S1 C6 1.65(2) . ?
P2 O2 1.44(3) . ?
P2 C43 1.72(2) . ?
P2 C55 1.79(2) . ?
P2 C49 2.01(2) . ?
P1 O1 1.55(5) . ?
P1 C13 1.75(2) . ?
P1 C25 1.79(2) . ?
P1 C19 1.82(2) . ?
N3 C31 1.39 . ?
N3 C35 1.39 . ?
C31 C32 1.39 . ?
C32 C33 1.39 . ?
C33 C34 1.39 . ?
C34 C35 1.39 . ?
C34 C36 2.03 . ?
C35 C36 0.91 . ?
C37 C42 1.39 . ?
C37 C38 1.39 . ?
C38 C39 1.39 . ?
C39 C40 1.39 . ?
C40 C41 1.39 . ?
C41 C42 1.39 . ?
C55 C56 1.39 . ?
C55 C60 1.39 . ?
C56 C57 1.39 . ?
C57 C58 1.39 . ?
C58 C59 1.39 . ?
C59 C60 1.39 . ?
C49 C50 1.39 . ?
C49 C54 1.39 . ?
C50 C51 1.39 . ?
C51 C52 1.39 . ?
C52 C53 1.39 . ?
C53 C54 1.39 . ?
C43 C44 1.39 . ?
C43 C48 1.39 . ?
C48 C47 1.39 . ?
C47 C46 1.39 . ?
C46 C45 1.39 . ?
C45 C44 1.39 . ?
N1 C5 1.39 . ?
N1 C1 1.39 . ?
C1 C2 1.39 . ?
C2 C3 1.39 . ?
C3 C4 1.39 . ?
C4 C5 1.39 . ?
C5 C6 1.54 . ?
C6 N2 1.20 . ?
C7 C12 1.39 . ?
C7 C8 1.39 . ?
C7 N2 1.39 . ?
C8 C9 1.39 . ?
C9 C10 1.39 . ?
C10 C11 1.39 . ?
C11 C12 1.39 . ?
C19 C20 1.39 . ?
C19 C24 1.39 . ?
C20 C21 1.39 . ?
C21 C22 1.39 . ?
C22 C23 1.39 . ?
C23 C24 1.39 . ?
C13 C18 1.39 . ?
C13 C14 1.39 . ?
C18 C17 1.39 . ?
C17 C16 1.39 . ?
C16 C15 1.39 . ?
C15 C14 1.39 . ?
C25 C26 1.39 . ?
C25 C30 1.39 . ?
C30 C29 1.39 . ?
C29 C28 1.39 . ?
C28 C27 1.39 . ?
C27 C26 1.39 . ?
